data_7207802
loop_
_publ_author_name
'Graus, Sara'
'Uriel, Santiago'
'Serrano, Jos\'e Luis'

_publ_section_title
;
 Supramolecular hydrogen-bonding patterns in 4&#x2032;-substituted
 cyclohexane-5-spirohydantoin
;
_journal_issue 10
_journal_name_full CrystEngComm
_journal_page_first 3759
_journal_paper_doi 10.1039/c2ce06560f
_journal_volume 14
_journal_year 2012
_chemical_formula_sum 'C15 H18 N2 O3'
_chemical_formula_weight 274.31
_chemical_name_systematic
;
?
;
_space_group_IT_number 15
_symmetry_cell_setting monoclinic
_symmetry_space_group_name_Hall '-C 2yc'
_symmetry_space_group_name_H-M 'C 1 2/c 1'
_atom_sites_solution_hydrogens geom
_atom_sites_solution_primary direct
_atom_sites_solution_secondary difmap
_audit_creation_date
;
'Tue May 19 11:45:32 2009'
;
_audit_creation_method
;
CrysAlis RED, Oxford Diffraction Ltd.,
Version 1.171.32.19 (release 28-02-2008 CrysAlis171 .NET)
(compiled Feb 28 2008,12:10:31)
;
_cell_angle_alpha 90.00
_cell_angle_beta 102.949(13)
_cell_angle_gamma 90.00
_cell_formula_units_Z 8
_cell_length_a 36.189(5)
_cell_length_b 7.5131(5)
_cell_length_c 10.3712(16)
_cell_measurement_temperature 150(2)
_cell_volume 2748.1(6)
_computing_cell_refinement
;
CrysAlis RED, Oxford Diffraction Ltd.,
Version 1.171.32.19 (release 28-02-2008 CrysAlis171 .NET)
(compiled Feb 28 2008,12:10:31)
;
_computing_data_collection
;
CrysAlis CCD, Oxford Diffraction Ltd.,
Version 1.171.32.19 (release 28-02-2008 CrysAlis171 .NET)
(compiled Feb 28 2008,12:10:31)
;
_computing_data_reduction
;
CrysAlis RED, Oxford Diffraction Ltd.,
Version 1.171.32.19 (release 28-02-2008 CrysAlis171 .NET)
(compiled Feb 28 2008,12:10:31)
;
_computing_molecular_graphics 'SHELXTL Bruker'
_computing_publication_material 'SHELXTL Bruker'
_computing_structure_refinement 'SHELXTL Bruker'
_computing_structure_solution 'SHELXTL Bruker'
_diffrn_ambient_temperature 150(2)
_diffrn_detector_area_resol_mean 16.3990
_diffrn_measured_fraction_theta_full 0.997
_diffrn_measured_fraction_theta_max 0.997
_diffrn_radiation_monochromator graphite
_diffrn_radiation_source 'Enhance (Mo) X-ray Source'
_diffrn_radiation_type MoK\a
_diffrn_radiation_wavelength 0.71073
_diffrn_reflns_av_R_equivalents 0.0280
_diffrn_reflns_av_sigmaI/netI 0.0183
_diffrn_reflns_limit_h_max 44
_diffrn_reflns_limit_h_min -44
_diffrn_reflns_limit_k_max 9
_diffrn_reflns_limit_k_min -9
_diffrn_reflns_limit_l_max 12
_diffrn_reflns_limit_l_min -12
_diffrn_reflns_number 23495
_diffrn_reflns_theta_full 26.37
_diffrn_reflns_theta_max 26.37
_diffrn_reflns_theta_min 2.77
_exptl_absorpt_coefficient_mu 0.093
_exptl_absorpt_correction_T_max 1.0210
_exptl_absorpt_correction_T_min 0.9755
_exptl_absorpt_correction_type multi-scan
_exptl_absorpt_process_details
;
CrysAlis RED, Oxford Diffraction Ltd.,
Version 1.171.32.19 (release 28-02-2008 CrysAlis171 .NET)
(compiled Feb 28 2008,12:10:31)
Empirical absorption correction using spherical harmonics,
implemented in SCALE3 ABSPACK scaling algorithm.
;
_exptl_crystal_colour colorless
_exptl_crystal_density_diffrn 1.326
_exptl_crystal_density_method 'not measured'
_exptl_crystal_description block
_exptl_crystal_F_000 1168
_exptl_crystal_size_max 0.33
_exptl_crystal_size_mid 0.29
_exptl_crystal_size_min 0.19
_refine_diff_density_max 0.219
_refine_diff_density_min -0.150
_refine_diff_density_rms 0.034
_refine_ls_extinction_method none
_refine_ls_goodness_of_fit_ref 1.075
_refine_ls_hydrogen_treatment mixed
_refine_ls_matrix_type full
_refine_ls_number_parameters 253
_refine_ls_number_reflns 2798
_refine_ls_number_restraints 0
_refine_ls_restrained_S_all 1.075
_refine_ls_R_factor_all 0.0439
_refine_ls_R_factor_gt 0.0321
_refine_ls_shift/su_max 0.005
_refine_ls_shift/su_mean 0.001
_refine_ls_structure_factor_coef Fsqd
_refine_ls_weighting_details 'calc w=1/[\s^2^(Fo^2^)+(0.0501P)^2^+0.5044P] where P=(Fo^2^+2Fc^2^)/3'
_refine_ls_weighting_scheme calc
_refine_ls_wR_factor_gt 0.0837
_refine_ls_wR_factor_ref 0.0874
_reflns_number_gt 2238
_reflns_number_total 2798
_reflns_threshold_expression >2sigma(I)
_cod_data_source_file c2ce06560f.txt
_cod_data_source_block est8
_cod_depositor_comments
;
The following automatic conversions were performed:

'_symmetry_cell_setting' value 'Monoclinic' changed to 'monoclinic'
according to /home/saulius/struct/CIF-dictionaries/cif_core.dic
dictionary named 'cif_core.dic' version 2.4.1 from 2010-06-29.

Automatic conversion script
Id: cif_fix_values 1715 2011-07-08 13:25:40Z adriana 
;
_cod_original_cell_volume 2748.2(6)
_cod_original_sg_symbol_H-M C2/c
_cod_database_code 7207802

loop_
_symmetry_equiv_pos_as_xyz
'x, y, z'
'-x, y, -z+1/2'
'x+1/2, y+1/2, z'
'-x+1/2, y+1/2, -z+1/2'
'-x, -y, -z'
'x, -y, z-1/2'
'-x+1/2, -y+1/2, -z'
'x+1/2, -y+1/2, z-1/2'

loop_
_atom_site_label
_atom_site_type_symbol
_atom_site_fract_x
_atom_site_fract_y
_atom_site_fract_z
_atom_site_U_iso_or_equiv
_atom_site_adp_type
_atom_site_occupancy
_atom_site_symmetry_multiplicity
_atom_site_calc_flag
O1 O -0.03341(2) 0.29244(11) 0.86062(8) 0.0270(2) Uani 1 1 d
N1 N 0.03211(3) 0.28274(14) 0.91441(10) 0.0250(2) Uani 1 1 d
HN1 H 0.0359(4) 0.2841(18) 0.8318(16) 0.036(4) Uiso 1 1 d
C1 C -0.00262(3) 0.28370(15) 0.93909(11) 0.0219(2) Uani 1 1 d
O2 O 0.05184(2) 0.26378(12) 1.25848(8) 0.0310(2) Uani 1 1 d
C2 C 0.03924(3) 0.26712(16) 1.13914(11) 0.0236(3) Uani 1 1 d
N2 N 0.00196(3) 0.27436(13) 1.07614(9) 0.0238(2) Uani 1 1 d
HN2 H -0.0172(4) 0.2747(18) 1.1139(15) 0.035(4) Uiso 1 1 d
O3 O 0.24004(2) 0.17161(12) 0.62264(9) 0.0326(2) Uani 1 1 d
C3 C 0.06223(3) 0.25969(15) 1.03299(11) 0.0224(3) Uani 1 1 d
C4 C 0.09207(3) 0.40721(17) 1.05094(12) 0.0269(3) Uani 1 1 d
H4B H 0.0793(3) 0.5239(18) 1.0438(12) 0.029(3) Uiso 1 1 d
H4A H 0.1080(4) 0.3957(17) 1.1418(13) 0.027(3) Uiso 1 1 d
C5 C 0.11718(3) 0.39116(16) 0.95173(13) 0.0271(3) Uani 1 1 d
H5B H 0.1018(4) 0.4123(19) 0.8593(13) 0.033(4) Uiso 1 1 d
H5A H 0.1371(4) 0.4826(19) 0.9715(13) 0.034(3) Uiso 1 1 d
C6 C 0.13614(3) 0.20815(16) 0.95846(11) 0.0227(3) Uani 1 1 d
H6A H 0.1509(4) 0.1885(17) 1.0500(13) 0.027(3) Uiso 1 1 d
C7 C 0.10530(3) 0.06453(16) 0.93348(12) 0.0237(3) Uani 1 1 d
H7B H 0.0892(3) 0.0732(17) 0.8423(12) 0.025(3) Uiso 1 1 d
H7A H 0.1172(4) -0.0551(19) 0.9375(12) 0.031(3) Uiso 1 1 d
C8 C 0.08093(3) 0.07631(16) 1.03506(12) 0.0257(3) Uani 1 1 d
H8B H 0.0609(4) -0.0149(17) 1.0211(12) 0.030(3) Uiso 1 1 d
H8A H 0.0973(4) 0.0559(17) 1.1250(13) 0.030(3) Uiso 1 1 d
C9 C 0.16352(3) 0.19205(15) 0.86900(11) 0.0220(3) Uani 1 1 d
C10 C 0.20084(3) 0.14301(17) 0.91943(12) 0.0281(3) Uani 1 1 d
H10 H 0.2087(4) 0.1138(18) 1.0132(14) 0.037(4) Uiso 1 1 d
C11 C 0.22735(3) 0.13088(17) 0.84155(13) 0.0295(3) Uani 1 1 d
H11 H 0.2526(4) 0.0953(18) 0.8813(13) 0.034(3) Uiso 1 1 d
C12 C 0.21643(3) 0.17071(15) 0.70872(12) 0.0239(3) Uani 1 1 d
C13 C 0.17879(3) 0.21481(16) 0.65454(13) 0.0271(3) Uani 1 1 d
H13 H 0.1714(4) 0.2426(17) 0.5605(15) 0.034(4) Uiso 1 1 d
C14 C 0.15283(3) 0.22576(16) 0.73335(12) 0.0251(3) Uani 1 1 d
H14 H 0.1274(4) 0.2577(17) 0.6950(13) 0.028(3) Uiso 1 1 d
C15 C 0.27943(4) 0.1439(2) 0.67522(16) 0.0379(3) Uani 1 1 d
H15C H 0.2896(5) 0.241(2) 0.7457(17) 0.058(5) Uiso 1 1 d
H15B H 0.2914(4) 0.156(2) 0.6006(16) 0.050(4) Uiso 1 1 d
H15A H 0.2844(4) 0.027(3) 0.7152(16) 0.063(5) Uiso 1 1 d

loop_
_atom_site_aniso_label
_atom_site_aniso_U_11
_atom_site_aniso_U_22
_atom_site_aniso_U_33
_atom_site_aniso_U_23
_atom_site_aniso_U_13
_atom_site_aniso_U_12
O1 0.0221(4) 0.0421(5) 0.0175(4) -0.0011(3) 0.0059(3) -0.0001(3)
N1 0.0219(5) 0.0408(6) 0.0139(5) 0.0012(4) 0.0076(4) 0.0007(4)
C1 0.0240(6) 0.0262(6) 0.0172(6) -0.0009(5) 0.0084(5) -0.0002(4)
O2 0.0258(4) 0.0531(6) 0.0152(5) 0.0005(4) 0.0070(3) 0.0027(4)
C2 0.0241(6) 0.0302(6) 0.0177(6) -0.0002(4) 0.0073(5) 0.0009(4)
N2 0.0205(5) 0.0378(6) 0.0155(5) -0.0010(4) 0.0095(4) -0.0013(4)
O3 0.0270(4) 0.0437(5) 0.0317(5) -0.0034(4) 0.0164(4) -0.0030(4)
C3 0.0214(5) 0.0319(6) 0.0153(6) -0.0001(4) 0.0073(4) -0.0002(4)
C4 0.0260(6) 0.0297(7) 0.0271(7) -0.0064(5) 0.0106(5) -0.0009(5)
C5 0.0280(6) 0.0255(6) 0.0315(7) -0.0050(5) 0.0148(5) -0.0050(5)
C6 0.0205(5) 0.0310(6) 0.0172(6) -0.0011(5) 0.0054(5) -0.0004(4)
C7 0.0251(6) 0.0244(6) 0.0236(7) -0.0011(5) 0.0093(5) -0.0003(5)
C8 0.0265(6) 0.0291(6) 0.0238(7) 0.0022(5) 0.0102(5) -0.0016(5)
C9 0.0217(5) 0.0230(6) 0.0226(6) -0.0019(4) 0.0080(5) -0.0019(4)
C10 0.0249(6) 0.0362(7) 0.0244(7) 0.0068(5) 0.0076(5) 0.0033(5)
C11 0.0219(6) 0.0353(7) 0.0324(7) 0.0073(5) 0.0082(5) 0.0058(5)
C12 0.0248(6) 0.0225(6) 0.0283(7) -0.0030(5) 0.0141(5) -0.0025(4)
C13 0.0283(6) 0.0328(7) 0.0208(7) -0.0007(5) 0.0070(5) -0.0029(5)
C14 0.0202(6) 0.0326(6) 0.0225(6) -0.0012(5) 0.0046(5) 0.0007(5)
C15 0.0290(7) 0.0426(8) 0.0484(9) 0.0116(7) 0.0221(6) 0.0077(6)

loop_
_atom_type_symbol
_atom_type_description
_atom_type_scat_dispersion_real
_atom_type_scat_dispersion_imag
_atom_type_scat_source
C C 0.0033 0.0016 'International Tables Vol C Tables 4.2.6.8 and 6.1.1.4'
H H 0.0000 0.0000 'International Tables Vol C Tables 4.2.6.8 and 6.1.1.4'
N N 0.0061 0.0033 'International Tables Vol C Tables 4.2.6.8 and 6.1.1.4'
O O 0.0106 0.0060 'International Tables Vol C Tables 4.2.6.8 and 6.1.1.4'

loop_
_geom_angle_atom_site_label_1
_geom_angle_atom_site_label_2
_geom_angle_atom_site_label_3
_geom_angle
C1 N1 C3 113.31(10)
O1 C1 N1 128.81(11)
O1 C1 N2 124.20(10)
N1 C1 N2 106.99(10)
O2 C2 N2 126.34(11)
O2 C2 C3 126.33(10)
N2 C2 C3 107.32(10)
C2 N2 C1 111.69(9)
C12 O3 C15 117.91(10)
N1 C3 C2 100.32(9)
N1 C3 C4 112.97(10)
C2 C3 C4 111.76(9)
N1 C3 C8 111.25(9)
C2 C3 C8 109.50(9)
C4 C3 C8 110.62(9)
C5 C4 C3 111.86(10)
C4 C5 C6 111.69(10)
C9 C6 C5 113.20(10)
C9 C6 C7 113.21(9)
C5 C6 C7 108.82(9)
C8 C7 C6 110.83(10)
C7 C8 C3 111.43(10)
C10 C9 C14 117.11(11)
C10 C9 C6 120.62(10)
C14 C9 C6 122.28(10)
C9 C10 C11 122.70(11)
C12 C11 C10 119.11(11)
O3 C12 C11 124.94(10)
O3 C12 C13 115.68(11)
C11 C12 C13 119.37(11)
C14 C13 C12 120.66(11)
C13 C14 C9 120.98(11)

loop_
_geom_bond_atom_site_label_1
_geom_bond_atom_site_label_2
_geom_bond_distance
O1 C1 1.2254(14)
N1 C1 1.3378(14)
N1 C3 1.4593(15)
C1 N2 1.3955(15)
O2 C2 1.2196(14)
C2 N2 1.3619(15)
C2 C3 1.5224(16)
O3 C12 1.3671(14)
O3 C15 1.4229(15)
C3 C4 1.5293(16)
C3 C8 1.5330(16)
C4 C5 1.5225(17)
C5 C6 1.5313(16)
C6 C9 1.5064(15)
C6 C7 1.5322(16)
C7 C8 1.5205(16)
C9 C10 1.3844(15)
C9 C14 1.3961(16)
C10 C11 1.3886(17)
C11 C12 1.3782(18)
C12 C13 1.3923(17)
C13 C14 1.3790(17)
